data_4323470
loop_
_publ_author_name
'Douglas D. Wick'
'William D. Jones'

_publ_contact_author
;
William D. Jones
Department of Chemistry
University of Rochester
Rochester, NY  14627
;
_publ_contact_author_email ' jones@chem.rochester.edu '
_publ_contact_author_fax ' 716-473-6889 '
_publ_contact_author_phone ' 716-275-5493'
_publ_section_title
;
 Synthesis and Characterization of
 (Tris(3,5-dimethylpyrazolyl)borato)rhodium Alkyl and Vinyl Chloride
 Complexes
;
_journal_name_full 'Inorganic Chemistry'
_journal_page_first 2723
_journal_page_last 2729
_journal_paper_doi 10.1021/ic961337y
_journal_volume 36
_journal_year 1997
_chemical_formula_sum 'C24 H40 B Cl N7 Rh'
_chemical_formula_weight 575.80
_chemical_name_systematic
; 
 ? 
;
_space_group_IT_number 60
_symmetry_cell_setting orthorhombic
_symmetry_space_group_name_Hall '-P 2n 2ab'
_symmetry_space_group_name_H-M 'P b c n'
_atom_sites_solution_hydrogens geom
_atom_sites_solution_primary direct
_atom_sites_solution_secondary difmap
_audit_creation_method SHELXL
_cell_angle_alpha 90.00
_cell_angle_beta 90.00
_cell_angle_gamma 90.00
_cell_formula_units_Z 8
_cell_length_a 27.82240(10)
_cell_length_b 14.2541(2)
_cell_length_c 14.5549(2)
_cell_measurement_reflns_used 8192
_cell_measurement_temperature 295(2)
_cell_measurement_theta_max 50
_cell_measurement_theta_min 4
_cell_volume 5772.23(12)
_computing_cell_refinement 'Siemens XSCANS'
_computing_data_collection 'Siemens XSCANS'
_computing_data_reduction 'Siemens SHELXTL'
_computing_molecular_graphics 'Siemens SHELXTL'
_computing_publication_material 'Siemens SHELXTL'
_computing_structure_refinement 'SHELXL-93 (Sheldrick, 1993)'
_computing_structure_solution 'SHELXS-86 (Sheldrick, 1990)'
_diffrn_ambient_temperature 295(2)
_diffrn_measurement_device 'Siemens P4'
_diffrn_measurement_method '\w scans'
_diffrn_radiation_monochromator graphite
_diffrn_radiation_source 'fine-focus sealed tube'
_diffrn_radiation_type MoK\a
_diffrn_radiation_wavelength 0.71073
_diffrn_reflns_av_R_equivalents 0.0550
_diffrn_reflns_av_sigmaI/netI 0.0401
_diffrn_reflns_limit_h_max 30
_diffrn_reflns_limit_h_min -19
_diffrn_reflns_limit_k_max 15
_diffrn_reflns_limit_k_min -15
_diffrn_reflns_limit_l_max 16
_diffrn_reflns_limit_l_min -15
_diffrn_reflns_number 20455
_diffrn_reflns_theta_max 22.50
_diffrn_reflns_theta_min 1.61
_exptl_absorpt_coefficient_mu 0.709
_exptl_absorpt_correction_T_max 0.26
_exptl_absorpt_correction_T_min 0.24
_exptl_absorpt_correction_type empirical
_exptl_crystal_colour yellow
_exptl_crystal_density_diffrn 1.325
_exptl_crystal_description plate
_exptl_crystal_F_000 2400
_exptl_crystal_size_max 0.26
_exptl_crystal_size_mid 0.15
_exptl_crystal_size_min 0.02
_refine_diff_density_max 0.333
_refine_diff_density_min -0.292
_refine_diff_density_rms 0.063
_refine_ls_extinction_method none
_refine_ls_goodness_of_fit_all 1.078
_refine_ls_goodness_of_fit_obs 1.122
_refine_ls_matrix_type full
_refine_ls_number_parameters 307
_refine_ls_number_reflns 3525
_refine_ls_number_restraints 0
_refine_ls_restrained_S_all 1.100
_refine_ls_restrained_S_obs 1.122
_refine_ls_R_factor_all 0.0735
_refine_ls_R_factor_obs 0.0442
_refine_ls_shift/esd_max 0.005
_refine_ls_shift/esd_mean 0.001
_refine_ls_structure_factor_coef Fsqd
_refine_ls_weighting_details 'w=1/[\s^2^(Fo^2^)+(0.0392P)^2^+9.7699P] where P=(Fo^2^+2Fc^2^)/3'
_refine_ls_weighting_scheme calc
_refine_ls_wR_factor_all 0.1075
_refine_ls_wR_factor_obs 0.0924
_reflns_number_observed 2758
_reflns_number_total 3766
_reflns_observed_criterion >2sigma(I)
_cod_data_source_file ic961337y_1.cif
_cod_data_source_block RhTp'(Cl)(i-Pr)(CNneo)
_cod_depositor_comments
;
The following automatic conversions were performed:

'_refine_ls_weighting_scheme' value 'calc
w=1/[\s^2^(Fo^2^)+(0.0392P)^2^+9.7699P] where P=(Fo^2^+2Fc^2^)/3' was
changed to 'calc'. New tag '_refine_ls_weighting_details' was
created. The value of the new tag was set to
'w=1/[\s^2^(Fo^2^)+(0.0392P)^2^+9.7699P] where P=(Fo^2^+2Fc^2^)/3'.

Automatic conversion script
Id: cif_fix_values 3143 2015-03-26 13:38:13Z robertas 
;
_cod_database_code 4323470

loop_
_symmetry_equiv_pos_as_xyz
'x, y, z'
'-x+1/2, -y+1/2, z+1/2'
'-x, y, -z+1/2'
'x+1/2, -y+1/2, -z'
'-x, -y, -z'
'x-1/2, y-1/2, -z-1/2'
'x, -y, z-1/2'
'-x-1/2, y-1/2, z'

loop_
_atom_site_aniso_label
_atom_site_aniso_U_11
_atom_site_aniso_U_22
_atom_site_aniso_U_33
_atom_site_aniso_U_23
_atom_site_aniso_U_13
_atom_site_aniso_U_12
Rh1 0.0444(3) 0.0431(3) 0.0420(3) -0.0016(2) -0.0007(2) -0.0014(2)
Cl1 0.0668(10) 0.0613(9) 0.0567(9) 0.0015(8) 0.0123(8) -0.0136(8)
N1 0.051(3) 0.050(3) 0.043(3) 0.001(2) -0.002(3) 0.002(2)
N2 0.042(3) 0.052(3) 0.056(3) -0.003(2) -0.005(3) 0.000(2)
N3 0.049(3) 0.046(3) 0.053(3) 0.005(2) -0.012(3) -0.007(2)
N4 0.048(3) 0.061(3) 0.044(3) 0.005(3) -0.006(3) -0.012(3)
N5 0.039(3) 0.052(3) 0.039(2) -0.005(2) -0.001(2) -0.002(2)
N6 0.041(3) 0.059(3) 0.038(3) -0.010(2) 0.004(2) -0.003(2)
N7 0.051(3) 0.055(3) 0.073(4) 0.001(3) -0.003(3) 0.001(3)
B1 0.041(4) 0.070(5) 0.050(4) 0.003(4) 0.008(3) -0.005(3)
C1 0.100(5) 0.100(5) 0.051(4) 0.013(4) 0.000(4) 0.013(5)
C2 0.068(4) 0.058(4) 0.049(4) 0.003(3) -0.009(3) 0.003(3)
C3 0.068(5) 0.075(5) 0.076(5) 0.015(4) -0.025(4) 0.014(4)
C4 0.046(4) 0.059(4) 0.084(5) -0.005(4) -0.014(4) 0.002(3)
C5 0.049(4) 0.101(6) 0.130(6) -0.004(5) -0.004(4) 0.014(4)
C6 0.092(5) 0.047(4) 0.113(6) 0.004(4) -0.027(5) 0.004(4)
C7 0.065(4) 0.050(4) 0.056(4) 0.009(3) -0.021(3) -0.006(4)
C8 0.087(5) 0.060(4) 0.068(4) 0.015(4) -0.025(4) -0.027(4)
C9 0.062(4) 0.084(5) 0.048(4) 0.018(4) -0.009(3) -0.033(4)
C10 0.089(5) 0.122(6) 0.066(4) 0.008(4) 0.009(4) -0.050(5)
C11 0.048(4) 0.076(4) 0.059(4) -0.009(3) -0.006(3) -0.006(3)
C12 0.047(3) 0.046(3) 0.042(3) 0.001(3) -0.002(3) -0.003(3)
C13 0.062(4) 0.067(4) 0.041(3) -0.012(3) -0.003(3) -0.008(3)
C14 0.055(4) 0.069(4) 0.044(4) 0.000(3) 0.003(3) 0.003(3)
C15 0.071(5) 0.139(7) 0.070(5) -0.035(5) 0.023(4) 0.000(5)
C16 0.052(4) 0.050(4) 0.046(4) -0.004(3) 0.000(3) -0.009(3)
C17 0.065(4) 0.067(4) 0.096(5) 0.012(4) 0.000(4) 0.015(4)
C18 0.051(4) 0.058(4) 0.092(5) -0.001(4) -0.005(4) 0.005(3)
C19 0.095(6) 0.127(7) 0.134(8) 0.004(6) 0.031(6) 0.007(6)
C20 0.069(5) 0.123(7) 0.173(9) 0.041(7) -0.001(6) 0.040(5)
C21 0.068(5) 0.082(6) 0.210(11) -0.032(6) -0.004(6) -0.011(4)
C22 0.071(4) 0.066(4) 0.041(3) -0.011(3) 0.001(3) 0.004(4)
C23 0.092(5) 0.084(5) 0.062(4) -0.015(4) -0.026(4) -0.004(4)
C24 0.098(5) 0.093(5) 0.066(5) -0.024(4) 0.007(4) 0.015(5)

loop_
_atom_site_label
_atom_site_type_symbol
_atom_site_fract_x
_atom_site_fract_y
_atom_site_fract_z
_atom_site_U_iso_or_equiv
_atom_site_thermal_displace_type
_atom_site_occupancy
_atom_site_calc_flag
_atom_site_refinement_flags
_atom_site_disorder_group
Rh1 Rh 0.330716(15) 0.87634(3) 0.04958(3) 0.0432(2) Uani 1 d . .
Cl1 Cl 0.27827(6) 0.75841(11) 0.10189(10) 0.0616(4) Uani 1 d . .
N1 N 0.3924(2) 0.7970(3) 0.0876(3) 0.0482(12) Uani 1 d . .
N2 N 0.4278(2) 0.7894(3) 0.0225(3) 0.0501(12) Uani 1 d . .
N3 N 0.3752(2) 0.9771(3) -0.0034(3) 0.0490(12) Uani 1 d . .
N4 N 0.4162(2) 0.9469(3) -0.0478(3) 0.0509(12) Uani 1 d . .
N5 N 0.3371(2) 0.8090(3) -0.0897(3) 0.0435(11) Uani 1 d . .
N6 N 0.3825(2) 0.8049(3) -0.1251(3) 0.0460(11) Uani 1 d . .
N7 N 0.2420(2) 0.9825(3) -0.0112(4) 0.0598(14) Uani 1 d . .
B1 B 0.4241(2) 0.8430(5) -0.0686(5) 0.054(2) Uani 1 d . .
H99A H 0.4540(2) 0.8354(5) -0.1031(5) 0.064 Uiso 1 calc R .
C1 C 0.3788(3) 0.7279(5) 0.2449(4) 0.084(2) Uani 1 d . .
H1A H 0.3499(3) 0.7645(5) 0.2430(4) 0.125 Uiso 1 calc R .
H1B H 0.3980(3) 0.7471(5) 0.2964(4) 0.125 Uiso 1 calc R .
H1C H 0.3708(3) 0.6627(5) 0.2510(4) 0.125 Uiso 1 calc R .
C2 C 0.4064(2) 0.7424(4) 0.1583(4) 0.058(2) Uani 1 d . .
C3 C 0.4497(2) 0.7009(5) 0.1379(5) 0.073(2) Uani 1 d . .
H3A H 0.4670(2) 0.6604(5) 0.1755(5) 0.088 Uiso 1 calc R .
C4 C 0.4625(2) 0.7303(4) 0.0522(5) 0.063(2) Uani 1 d . .
C5 C 0.5043(2) 0.7012(5) -0.0064(6) 0.093(2) Uani 1 d . .
H5A H 0.5035(2) 0.7349(5) -0.0635(6) 0.140 Uiso 1 calc R .
H5B H 0.5025(2) 0.6350(5) -0.0183(6) 0.140 Uiso 1 calc R .
H5C H 0.5338(2) 0.7150(5) 0.0252(6) 0.140 Uiso 1 calc R .
C6 C 0.3359(2) 1.1313(4) 0.0279(5) 0.084(2) Uani 1 d . .
H6A H 0.3117(2) 1.0930(4) 0.0565(5) 0.126 Uiso 1 calc R .
H6B H 0.3218(2) 1.1659(4) -0.0219(5) 0.126 Uiso 1 calc R .
H6C H 0.3488(2) 1.1743(4) 0.0723(5) 0.126 Uiso 1 calc R .
C7 C 0.3745(2) 1.0713(4) -0.0074(4) 0.057(2) Uani 1 d . .
C8 C 0.4158(3) 1.0999(5) -0.0533(5) 0.072(2) Uani 1 d . .
H8A H 0.4248(3) 1.1616(5) -0.0651(5) 0.086 Uiso 1 calc R .
C9 C 0.4406(2) 1.0228(5) -0.0775(4) 0.065(2) Uani 1 d . .
C10 C 0.4873(2) 1.0142(5) -0.1271(4) 0.092(2) Uani 1 d . .
H10A H 0.4954(2) 0.9491(5) -0.1339(4) 0.139 Uiso 1 calc R .
H10B H 0.5120(2) 1.0453(5) -0.0925(4) 0.139 Uiso 1 calc R .
H10C H 0.4846(2) 1.0427(5) -0.1866(4) 0.139 Uiso 1 calc R .
C11 C 0.2546(2) 0.7685(4) -0.1403(4) 0.061(2) Uani 1 d . .
H11A H 0.2460(2) 0.7929(4) -0.0810(4) 0.091 Uiso 1 calc R .
H11B H 0.2442(2) 0.7044(4) -0.1448(4) 0.091 Uiso 1 calc R .
H11C H 0.2392(2) 0.8050(4) -0.1873(4) 0.091 Uiso 1 calc R .
C12 C 0.3074(2) 0.7733(4) -0.1521(4) 0.0450(14) Uani 1 d . .
C13 C 0.3340(2) 0.7448(4) -0.2275(4) 0.057(2) Uani 1 d . .
H13A H 0.3221(2) 0.7167(4) -0.2806(4) 0.068 Uiso 1 calc R .
C14 C 0.3809(2) 0.7659(4) -0.2089(4) 0.056(2) Uani 1 d . .
C15 C 0.4247(2) 0.7511(5) -0.2664(5) 0.093(3) Uani 1 d . .
H15A H 0.4525(2) 0.7732(5) -0.2337(5) 0.140 Uiso 1 calc R .
H15B H 0.4215(2) 0.7852(5) -0.3229(5) 0.140 Uiso 1 calc R .
H15C H 0.4283(2) 0.6855(5) -0.2794(5) 0.140 Uiso 1 calc R .
C16 C 0.2755(2) 0.9443(4) 0.0134(4) 0.0495(15) Uani 1 d . .
C17 C 0.2002(2) 1.0334(5) -0.0409(5) 0.076(2) Uani 1 d . .
H17A H 0.1990(2) 1.0320(5) -0.1075(5) 0.091 Uiso 1 calc R .
H17B H 0.2037(2) 1.0984(5) -0.0224(5) 0.091 Uiso 1 calc R .
C18 C 0.1534(2) 0.9966(4) -0.0042(5) 0.067(2) Uani 1 d . .
C19 C 0.1535(3) 1.0098(6) 0.0992(7) 0.118(3) Uani 1 d . .
H19A H 0.1238(3) 0.9869(6) 0.1242(7) 0.178 Uiso 1 calc R .
H19B H 0.1569(3) 1.0753(6) 0.1133(7) 0.178 Uiso 1 calc R .
H19C H 0.1799(3) 0.9757(6) 0.1255(7) 0.178 Uiso 1 calc R .
C20 C 0.1136(3) 1.0527(6) -0.0474(6) 0.122(3) Uani 1 d . .
H20A H 0.0832(3) 1.0306(6) -0.0250(6) 0.183 Uiso 1 calc R .
H20B H 0.1149(3) 1.0456(6) -0.1129(6) 0.183 Uiso 1 calc R .
H20C H 0.1174(3) 1.1177(6) -0.0317(6) 0.183 Uiso 1 calc R .
C21 C 0.1483(3) 0.8928(5) -0.0216(7) 0.120(3) Uani 1 d . .
H21A H 0.1181(3) 0.8715(5) 0.0025(7) 0.180 Uiso 1 calc R .
H21B H 0.1740(3) 0.8599(5) 0.0082(7) 0.180 Uiso 1 calc R .
H21C H 0.1494(3) 0.8811(5) -0.0865(7) 0.180 Uiso 1 calc R .
C22 C 0.3285(2) 0.9329(4) 0.1834(4) 0.059(2) Uani 1 d . .
H22A H 0.3297(2) 0.8773(4) 0.2229(4) 0.071 Uiso 1 calc R .
C23 C 0.3734(2) 0.9862(5) 0.2094(4) 0.079(2) Uani 1 d . .
H23A H 0.4011(2) 0.9522(5) 0.1888(4) 0.119 Uiso 1 calc R .
H23B H 0.3747(2) 0.9933(5) 0.2749(4) 0.119 Uiso 1 calc R .
H23C H 0.3728(2) 1.0470(5) 0.1810(4) 0.119 Uiso 1 calc R .
C24 C 0.2832(2) 0.9816(5) 0.2135(4) 0.086(2) Uani 1 d . .
H24A H 0.2558(2) 0.9449(5) 0.1955(4) 0.129 Uiso 1 calc R .
H24B H 0.2814(2) 1.0423(5) 0.1851(4) 0.129 Uiso 1 calc R .
H24C H 0.2833(2) 0.9887(5) 0.2791(4) 0.129 Uiso 1 calc R .

loop_
_atom_type_symbol
_atom_type_description
_atom_type_scat_dispersion_real
_atom_type_scat_dispersion_imag
_atom_type_scat_source
C C 0.0033 0.0016 'International Tables Vol C Tables 4.2.6.8 and 6.1.1.4'
H H 0.0000 0.0000 'International Tables Vol C Tables 4.2.6.8 and 6.1.1.4'
B B 0.0013 0.0007 'International Tables Vol C Tables 4.2.6.8 and 6.1.1.4'
N N 0.0061 0.0033 'International Tables Vol C Tables 4.2.6.8 and 6.1.1.4'
Cl Cl 0.1484 0.1585 'International Tables Vol C Tables 4.2.6.8 and 6.1.1.4'
Rh Rh -1.1178 0.9187 'International Tables Vol C Tables 4.2.6.8 and 6.1.1.4'

loop_
_geom_angle_atom_site_label_1
_geom_angle_atom_site_label_2
_geom_angle_atom_site_label_3
_geom_angle
_geom_angle_site_symmetry_1
_geom_angle_site_symmetry_3
_geom_angle_publ_flag
C16 Rh1 N3 91.6(2) . . ?
C16 Rh1 C22 92.2(2) . . ?
N3 Rh1 C22 95.6(2) . . ?
C16 Rh1 N1 178.4(2) . . ?
N3 Rh1 N1 89.0(2) . . ?
C22 Rh1 N1 89.2(2) . . ?
C16 Rh1 N5 91.8(2) . . ?
N3 Rh1 N5 85.0(2) . . ?
C22 Rh1 N5 176.0(2) . . ?
N1 Rh1 N5 86.8(2) . . ?
C16 Rh1 Cl1 87.2(2) . . ?
N3 Rh1 Cl1 176.75(13) . . ?
C22 Rh1 Cl1 87.5(2) . . ?
N1 Rh1 Cl1 92.07(13) . . ?
N5 Rh1 Cl1 92.03(12) . . ?
C2 N1 N2 105.9(4) . . ?
C2 N1 Rh1 137.6(4) . . ?
N2 N1 Rh1 116.2(3) . . ?
C4 N2 N1 109.9(5) . . ?
C4 N2 B1 129.5(5) . . ?
N1 N2 B1 120.6(4) . . ?
C7 N3 N4 107.7(5) . . ?
C7 N3 Rh1 135.1(5) . . ?
N4 N3 Rh1 117.2(3) . . ?
C9 N4 N3 108.3(5) . . ?
C9 N4 B1 130.1(6) . . ?
N3 N4 B1 120.9(4) . . ?
C12 N5 N6 107.4(4) . . ?
C12 N5 Rh1 137.0(4) . . ?
N6 N5 Rh1 115.5(3) . . ?
C14 N6 N5 109.3(4) . . ?
C14 N6 B1 131.7(5) . . ?
N5 N6 B1 118.9(4) . . ?
C16 N7 C17 178.3(6) . . ?
N6 B1 N4 110.2(5) . . ?
N6 B1 N2 110.0(5) . . ?
N4 B1 N2 108.8(5) . . ?
N1 C2 C3 109.7(6) . . ?
N1 C2 C1 125.2(6) . . ?
C3 C2 C1 125.1(6) . . ?
C4 C3 C2 107.2(6) . . ?
N2 C4 C3 107.3(6) . . ?
N2 C4 C5 122.9(7) . . ?
C3 C4 C5 129.6(6) . . ?
N3 C7 C8 107.5(6) . . ?
N3 C7 C6 125.3(6) . . ?
C8 C7 C6 127.2(6) . . ?
C9 C8 C7 108.1(6) . . ?
N4 C9 C8 108.3(6) . . ?
N4 C9 C10 121.8(7) . . ?
C8 C9 C10 129.8(7) . . ?
N5 C12 C13 108.9(5) . . ?
N5 C12 C11 123.7(5) . . ?
C13 C12 C11 127.5(5) . . ?
C14 C13 C12 106.8(5) . . ?
N6 C14 C13 107.6(5) . . ?
N6 C14 C15 122.8(5) . . ?
C13 C14 C15 129.6(6) . . ?
N7 C16 Rh1 177.2(5) . . ?
N7 C17 C18 114.7(5) . . ?
C17 C18 C20 107.7(6) . . ?
C17 C18 C21 111.4(6) . . ?
C20 C18 C21 112.4(7) . . ?
C17 C18 C19 108.0(6) . . ?
C20 C18 C19 110.5(7) . . ?
C21 C18 C19 106.8(7) . . ?
C24 C22 C23 112.9(5) . . ?
C24 C22 Rh1 118.0(4) . . ?
C23 C22 Rh1 113.6(4) . . ?

loop_
_geom_bond_atom_site_label_1
_geom_bond_atom_site_label_2
_geom_bond_distance
_geom_bond_site_symmetry_2
_geom_bond_publ_flag
Rh1 C16 1.891(7) . ?
Rh1 N3 2.047(4) . ?
Rh1 C22 2.110(5) . ?
Rh1 N1 2.129(4) . ?
Rh1 N5 2.250(4) . ?
Rh1 Cl1 2.3526(15) . ?
N1 C2 1.348(7) . ?
N1 N2 1.372(6) . ?
N2 C4 1.352(7) . ?
N2 B1 1.534(8) . ?
N3 C7 1.344(7) . ?
N3 N4 1.381(6) . ?
N4 C9 1.347(7) . ?
N4 B1 1.526(8) . ?
N5 C12 1.329(6) . ?
N5 N6 1.366(5) . ?
N6 C14 1.341(7) . ?
N6 B1 1.520(8) . ?
N7 C16 1.138(7) . ?
N7 C17 1.436(8) . ?
C1 C2 1.490(8) . ?
C2 C3 1.374(8) . ?
C3 C4 1.363(8) . ?
C4 C5 1.502(9) . ?
C6 C7 1.466(8) . ?
C7 C8 1.390(9) . ?
C8 C9 1.345(9) . ?
C9 C10 1.492(9) . ?
C11 C12 1.483(7) . ?
C12 C13 1.383(7) . ?
C13 C14 1.368(7) . ?
C14 C15 1.493(8) . ?
C17 C18 1.502(9) . ?
C18 C20 1.503(9) . ?
C18 C21 1.508(9) . ?
C18 C19 1.516(11) . ?
C22 C24 1.505(8) . ?
C22 C23 1.509(8) . ?
